data_4135154
loop_
_publ_author_name
'Vidal, Fernando'
'McQuade, James'
'Lalancette, Roger'
'J\"akle, Frieder'

_publ_section_title
;
 ROMP-Boranes as Moisture-Tolerant and Recyclable Lewis Acid
 Organocatalysts.
;
_journal_issue 34
_journal_name_full 'Journal of the American Chemical Society'
_journal_page_first 14427
_journal_page_last 14431
_journal_paper_doi 10.1021/jacs.0c05454
_journal_volume 142
_journal_year 2020
_chemical_formula_moiety 'C25 H12 B Cl2 F10 O, C6 H13 N2, C7 H8'
_chemical_formula_sum 'C38 H33 B Cl2 F10 N2 O'
_chemical_formula_weight 805.37
_space_group_crystal_system monoclinic
_space_group_IT_number 14
_space_group_name_Hall '-P 2yn'
_space_group_name_H-M_alt 'P 1 21/n 1'
_atom_sites_solution_hydrogens mixed
_atom_sites_solution_primary direct
_atom_sites_solution_secondary difmap
_audit_creation_method SHELXL-2016/6
_cell_angle_alpha 90
_cell_angle_beta 96.717(1)
_cell_angle_gamma 90
_cell_formula_units_Z 4
_cell_length_a 12.3534(2)
_cell_length_b 16.8232(3)
_cell_length_c 16.9837(3)
_cell_measurement_reflns_used 6299
_cell_measurement_temperature 100(2)
_cell_measurement_theta_max 65.83
_cell_measurement_theta_min 4.20
_cell_volume 3505.39(10)
_computing_cell_refinement 'APEX 2'
_computing_data_collection 'APEX 2 (Bruker, 2006)'
_computing_data_reduction 'SAINT (Bruker, 2005)'
_computing_molecular_graphics SHELXTL
_computing_publication_material SHELXTL
_computing_structure_refinement 'SHELXL-2016/6 (Sheldrick, 2016)'
_computing_structure_solution 'SHELXL-2016/6 (Sheldrick, 2016)'
_diffrn_ambient_temperature 100(2)
_diffrn_measured_fraction_theta_full 0.994
_diffrn_measured_fraction_theta_max 0.994
_diffrn_measurement_device_type 'Bruker SMART CCD Apex-II area-detector'
_diffrn_measurement_method '\f and \w'
_diffrn_radiation_monochromator graphite
_diffrn_radiation_source 'fine-focus sealed tube'
_diffrn_radiation_type CuK\a
_diffrn_radiation_wavelength 1.54178
_diffrn_reflns_av_R_equivalents 0.0500
_diffrn_reflns_av_unetI/netI 0.0447
_diffrn_reflns_Laue_measured_fraction_full 0.994
_diffrn_reflns_Laue_measured_fraction_max 0.994
_diffrn_reflns_limit_h_max 14
_diffrn_reflns_limit_h_min -14
_diffrn_reflns_limit_k_max 19
_diffrn_reflns_limit_k_min -19
_diffrn_reflns_limit_l_max 18
_diffrn_reflns_limit_l_min -20
_diffrn_reflns_number 32367
_diffrn_reflns_point_group_measured_fraction_full 0.994
_diffrn_reflns_point_group_measured_fraction_max 0.994
_diffrn_reflns_theta_full 66.602
_diffrn_reflns_theta_max 66.602
_diffrn_reflns_theta_min 3.711
_exptl_absorpt_coefficient_mu 2.464
_exptl_absorpt_correction_T_max 0.869
_exptl_absorpt_correction_T_min 0.783
_exptl_absorpt_correction_type numerical
_exptl_absorpt_process_details
;
 SADABS 2016/2: Krause, L., Herbst-Irmer, R., Sheldrick G.M. & Stalke D.,
 J. Appl. Cryst. 48 (2015) 3-10
;
_exptl_crystal_colour colourless
_exptl_crystal_density_diffrn 1.526
_exptl_crystal_description block
_exptl_crystal_F_000 1648
_exptl_crystal_size_max 0.148
_exptl_crystal_size_mid 0.098
_exptl_crystal_size_min 0.098
_refine_diff_density_max 1.157
_refine_diff_density_min -0.666
_refine_diff_density_rms 0.070
_refine_ls_extinction_coef 0.00021(6)
_refine_ls_extinction_expression Fc^*^=kFc[1+0.001xFc^2^\l^3^/sin(2\q)]^-1/4^
_refine_ls_extinction_method 'SHELXL-2016/6 (Sheldrick 2016)'
_refine_ls_goodness_of_fit_ref 1.027
_refine_ls_hydrogen_treatment mixed
_refine_ls_matrix_type full
_refine_ls_number_parameters 493
_refine_ls_number_reflns 6161
_refine_ls_number_restraints 0
_refine_ls_restrained_S_all 1.027
_refine_ls_R_factor_all 0.0864
_refine_ls_R_factor_gt 0.0601
_refine_ls_shift/su_max 0.001
_refine_ls_shift/su_mean 0.000
_refine_ls_structure_factor_coef Fsqd
_refine_ls_weighting_details 'w=1/[\s^2^(Fo^2^)+(0.0443P)^2^+8.5866P] where P=(Fo^2^+2Fc^2^)/3'
_refine_ls_weighting_scheme calc
_refine_ls_wR_factor_gt 0.1285
_refine_ls_wR_factor_ref 0.1437
_reflns_Friedel_coverage 0.000
_reflns_number_gt 4558
_reflns_number_total 6161
_reflns_threshold_expression 'I > 2\s(I)'
_cod_data_source_file ja0c05454_si_002.cif
_cod_data_source_block 180919RAL_FER_OUR_SCHEME_0m_a
_cod_depositor_comments 'Adding full bibliography for 4135154.cif.'
_cod_original_cell_volume 3505.4(1)
_cod_original_sg_symbol_H-M 'P 21/n'
_cod_database_code 4135154
_shelx_shelxl_version_number 2016/6
_shelx_space_group_comment
;
The symmetry employed for this shelxl refinement is uniquely defined
by the following loop, which should always be used as a source of
symmetry information in preference to the above space-group names.
They are only intended as comments.
;
_shelx_estimated_absorpt_t_min 0.712
_shelx_estimated_absorpt_t_max 0.794

loop_
_space_group_symop_operation_xyz
'x, y, z'
'-x+1/2, y+1/2, -z+1/2'
'-x, -y, -z'
'x-1/2, -y-1/2, z-1/2'

loop_
_atom_site_label
_atom_site_type_symbol
_atom_site_fract_x
_atom_site_fract_y
_atom_site_fract_z
_atom_site_U_iso_or_equiv
_atom_site_adp_type
_atom_site_occupancy
_atom_site_site_symmetry_order
_atom_site_calc_flag
_atom_site_refinement_flags_posn
_atom_site_refinement_flags_adp
_atom_site_refinement_flags_occupancy
_atom_site_disorder_assembly
_atom_site_disorder_group
Cl1 Cl 0.57219(8) 0.90394(6) 0.49146(6) 0.0375(3) Uani 1 1 d . . . . .
Cl2 Cl 0.55666(9) 0.58130(6) 0.44094(6) 0.0407(3) Uani 1 1 d . . . . .
F10 F 0.34971(16) 0.85091(12) 0.36435(11) 0.0304(5) Uani 1 1 d . . . . .
F6 F 0.36319(17) 0.80024(13) 0.64064(12) 0.0350(5) Uani 1 1 d . . . . .
F9 F 0.21253(18) 0.96991(12) 0.37953(13) 0.0373(5) Uani 1 1 d . . . . .
F5 F 0.23983(16) 0.64266(14) 0.52380(13) 0.0383(6) Uani 1 1 d . . . . .
F7 F 0.23117(18) 0.92067(14) 0.65345(13) 0.0408(6) Uani 1 1 d . . . . .
F8 F 0.14968(18) 1.00658(13) 0.52348(14) 0.0409(6) Uani 1 1 d . . . . .
F1 F 0.60974(17) 0.69663(15) 0.61522(13) 0.0429(6) Uani 1 1 d . . . . .
O1 O 0.36890(19) 0.69517(14) 0.41043(13) 0.0247(5) Uani 1 1 d . . . . .
H1 H 0.308257 0.678143 0.420855 0.037 Uiso 1 1 calc R U . . .
F2 F 0.59923(19) 0.59553(16) 0.73414(13) 0.0485(7) Uani 1 1 d . . . . .
F3 F 0.4100(2) 0.51905(14) 0.75241(14) 0.0508(7) Uani 1 1 d . . . . .
F4 F 0.2323(2) 0.54257(16) 0.64423(15) 0.0560(7) Uani 1 1 d . . . . .
N1 N 0.4138(2) 0.71600(17) 0.26077(18) 0.0245(7) Uani 1 1 d . . . . .
H2 H 0.398(3) 0.717(2) 0.314(2) 0.029 Uiso 1 1 d . U . . .
N2 N 0.4484(2) 0.71131(18) 0.11647(17) 0.0293(7) Uani 1 1 d . . . . .
C20 C 0.3607(3) 0.8149(2) 0.5005(2) 0.0223(7) Uani 1 1 d . . . . .
C25 C 0.3192(3) 0.8635(2) 0.4378(2) 0.0237(8) Uani 1 1 d . . . . .
C21 C 0.3277(3) 0.8386(2) 0.5721(2) 0.0256(8) Uani 1 1 d . . . . .
C1 C 0.5532(3) 0.7436(2) 0.45855(19) 0.0249(8) Uani 1 1 d . . . . .
C14 C 0.4269(3) 0.6727(2) 0.5603(2) 0.0249(8) Uani 1 1 d . . . . .
C23 C 0.2183(3) 0.9455(2) 0.5165(2) 0.0285(8) Uani 1 1 d . . . . .
C19 C 0.3334(3) 0.6320(2) 0.5740(2) 0.0288(8) Uani 1 1 d . . . . .
C22 C 0.2588(3) 0.9013(2) 0.5813(2) 0.0275(8) Uani 1 1 d . . . . .
C9 C 1.0532(3) 0.7610(2) 0.4295(2) 0.0265(8) Uani 1 1 d . . . . .
H9 H 1.107919 0.773148 0.476095 0.032 Uiso 1 1 calc R U . . .
C24 C 0.2497(3) 0.9264(2) 0.4439(2) 0.0270(8) Uani 1 1 d . . . . .
C15 C 0.5135(3) 0.6587(2) 0.6182(2) 0.0292(8) Uani 1 1 d . . . . .
C28 C 0.5004(3) 0.7744(2) 0.2469(2) 0.0292(8) Uani 1 1 d . . . . .
H28A H 0.565061 0.766860 0.286430 0.035 Uiso 1 1 calc R U . . .
H28B H 0.473205 0.829355 0.251928 0.035 Uiso 1 1 calc R U . . .
C10 C 1.0976(3) 0.7493(2) 0.3517(2) 0.0331(9) Uani 1 1 d . . . . .
H10 H 1.169401 0.762950 0.341760 0.040 Uiso 1 1 calc R U . . .
C2 C 0.6140(3) 0.8134(2) 0.4532(2) 0.0287(8) Uani 1 1 d . . . . .
C18 C 0.3257(3) 0.5815(2) 0.6363(2) 0.0357(9) Uani 1 1 d . . . . .
C26 C 0.3109(3) 0.7373(2) 0.2086(2) 0.0312(9) Uani 1 1 d . . . . .
H26A H 0.281289 0.788234 0.226039 0.037 Uiso 1 1 calc R U . . .
H26B H 0.255122 0.695451 0.211505 0.037 Uiso 1 1 calc R U . . .
C6 C 0.6090(3) 0.6774(2) 0.4330(2) 0.0334(9) Uani 1 1 d . . . . .
C16 C 0.5102(3) 0.6080(2) 0.6816(2) 0.0347(9) Uani 1 1 d . . . . .
C30 C 0.4507(3) 0.6348(2) 0.2407(2) 0.0330(9) Uani 1 1 d . . . . .
H30A H 0.399920 0.594266 0.257394 0.040 Uiso 1 1 calc R U . . .
H30B H 0.524252 0.624160 0.268504 0.040 Uiso 1 1 calc R U . . .
C17 C 0.4154(3) 0.5691(2) 0.6912(2) 0.0357(9) Uani 1 1 d . . . . .
C29 C 0.5310(3) 0.7606(2) 0.1627(2) 0.0334(9) Uani 1 1 d . . . . .
H29A H 0.536877 0.812380 0.135888 0.040 Uiso 1 1 calc R U . . .
H29B H 0.602754 0.733892 0.165908 0.040 Uiso 1 1 calc R U . . .
C31 C 0.4532(3) 0.6308(2) 0.1504(2) 0.0348(9) Uani 1 1 d . . . . .
H31A H 0.520966 0.604123 0.138750 0.042 Uiso 1 1 calc R U . . .
H31B H 0.390485 0.599269 0.125958 0.042 Uiso 1 1 calc R U . . .
C27 C 0.3403(3) 0.7448(3) 0.1232(2) 0.0360(9) Uani 1 1 d . . . . .
H27A H 0.285178 0.716482 0.086539 0.043 Uiso 1 1 calc R U . . .
H27B H 0.339343 0.801504 0.107709 0.043 Uiso 1 1 calc R U . . .
C5 C 0.7093(3) 0.6813(3) 0.4020(2) 0.0424(12) Uani 1 1 d . . . . .
H5 H 0.741842 0.633852 0.385646 0.051 Uiso 1 1 calc R U . . .
C3 C 0.7120(3) 0.8193(3) 0.4216(2) 0.0390(10) Uani 1 1 d . . . . .
H3 H 0.745425 0.869878 0.418652 0.047 Uiso 1 1 calc R U . . .
C8 C 0.9607(3) 0.8213(2) 0.4116(2) 0.0385(10) Uani 1 1 d . . . . .
H8A H 0.984570 0.868327 0.383049 0.046 Uiso 1 1 calc R U . . .
H8B H 0.931519 0.838906 0.460594 0.046 Uiso 1 1 calc R U . . .
C32 C 0.9175(4) 0.4927(2) 0.7252(2) 0.0396(10) Uani 1 1 d . . . . .
C13 C 0.9868(4) 0.6851(3) 0.4348(2) 0.0418(11) Uani 1 1 d . . . . .
H13A H 0.935914 0.688179 0.475640 0.050 Uiso 1 1 calc R U . . .
H13B H 1.032885 0.636999 0.442972 0.050 Uiso 1 1 calc R U . . .
C4 C 0.7617(3) 0.7538(3) 0.3947(2) 0.0442(11) Uani 1 1 d . . . . .
C33 C 0.8091(4) 0.4926(3) 0.6984(3) 0.0455(11) Uani 1 1 d . . . . .
H33 H 0.757406 0.480019 0.733695 0.055 Uiso 1 1 calc R U . . .
B1 B 0.4285(3) 0.7325(2) 0.4832(2) 0.0229(8) Uani 1 1 d . . . . .
C35 C 0.8510(5) 0.5298(3) 0.5684(3) 0.0539(13) Uani 1 1 d . . . . .
H35 H 0.829349 0.541820 0.514208 0.065 Uiso 1 1 calc R U . . .
C37 C 0.9909(4) 0.5123(3) 0.6744(3) 0.0496(12) Uani 1 1 d . . . . .
H37 H 1.066355 0.513157 0.693329 0.060 Uiso 1 1 calc R U . . .
C11 C 1.0265(4) 0.7190(4) 0.3014(3) 0.0646(16) Uani 1 1 d . . . . .
H11 H 1.030106 0.713353 0.246162 0.078 Uiso 1 1 calc R U . . .
C7 C 0.8733(4) 0.7692(3) 0.3563(3) 0.0611(15) Uani 1 1 d . . . . .
H7 H 0.857298 0.794423 0.302917 0.073 Uiso 1 1 calc R U . . .
C36 C 0.9587(4) 0.5305(3) 0.5981(3) 0.0547(13) Uani 1 1 d . . . . .
H36 H 1.011847 0.544090 0.564221 0.066 Uiso 1 1 calc R U . . .
C34 C 0.7731(4) 0.5111(3) 0.6188(3) 0.0573(14) Uani 1 1 d . . . . .
H34 H 0.697662 0.510828 0.599849 0.069 Uiso 1 1 calc R U . . .
C12 C 0.9286(4) 0.6918(3) 0.3496(3) 0.0629(15) Uani 1 1 d . . . . .
H12 H 0.882953 0.645808 0.328360 0.075 Uiso 1 1 calc R U . . .
C38 C 0.9563(5) 0.4710(3) 0.8103(3) 0.0656(15) Uani 1 1 d . . . . .
H38A H 1.020606 0.436670 0.811867 0.098 Uiso 1 1 calc R U . . .
H38B H 0.898155 0.442838 0.833341 0.098 Uiso 1 1 calc R U . . .
H38C H 0.975330 0.519524 0.840781 0.098 Uiso 1 1 calc R U . . .

loop_
_atom_site_aniso_label
_atom_site_aniso_U_11
_atom_site_aniso_U_22
_atom_site_aniso_U_33
_atom_site_aniso_U_23
_atom_site_aniso_U_13
_atom_site_aniso_U_12
Cl1 0.0296(5) 0.0365(5) 0.0454(6) -0.0051(4) -0.0001(4) -0.0113(4)
Cl2 0.0498(6) 0.0333(5) 0.0372(6) -0.0006(4) -0.0026(4) 0.0179(5)
F10 0.0352(12) 0.0296(11) 0.0261(11) 0.0012(9) 0.0026(9) 0.0028(9)
F6 0.0409(13) 0.0377(12) 0.0249(11) -0.0012(10) -0.0021(9) 0.0069(10)
F9 0.0412(13) 0.0282(12) 0.0402(13) 0.0045(10) -0.0050(10) 0.0092(10)
F5 0.0199(11) 0.0531(15) 0.0401(13) 0.0044(11) -0.0039(9) -0.0035(10)
F7 0.0433(14) 0.0430(14) 0.0370(13) -0.0119(11) 0.0084(10) 0.0067(11)
F8 0.0370(13) 0.0304(12) 0.0547(15) -0.0079(11) 0.0025(10) 0.0111(10)
F1 0.0255(12) 0.0650(16) 0.0351(13) 0.0108(12) -0.0096(9) -0.0089(11)
O1 0.0194(13) 0.0269(13) 0.0263(13) -0.0005(11) -0.0039(10) -0.0023(10)
F2 0.0406(14) 0.0675(17) 0.0350(13) 0.0141(12) -0.0063(10) 0.0178(12)
F3 0.0699(18) 0.0390(14) 0.0447(15) 0.0197(12) 0.0119(12) 0.0081(12)
F4 0.0493(16) 0.0610(17) 0.0586(17) 0.0137(14) 0.0108(12) -0.0220(13)
N1 0.0222(16) 0.0279(16) 0.0219(16) -0.0004(13) -0.0040(12) 0.0008(12)
N2 0.0277(17) 0.0328(18) 0.0263(16) -0.0034(14) -0.0019(13) 0.0012(14)
C20 0.0157(17) 0.0227(18) 0.0274(19) -0.0002(15) -0.0025(14) -0.0048(14)
C25 0.0225(19) 0.0224(18) 0.0257(19) -0.0014(15) 0.0003(14) -0.0020(15)
C21 0.0207(19) 0.0293(19) 0.0255(19) 0.0003(16) -0.0022(14) -0.0003(15)
C1 0.0207(18) 0.034(2) 0.0186(17) -0.0009(15) -0.0041(13) 0.0017(15)
C14 0.0233(19) 0.0258(19) 0.0252(19) -0.0031(15) 0.0009(14) 0.0029(15)
C23 0.0225(19) 0.0190(18) 0.043(2) -0.0071(16) -0.0019(16) 0.0033(15)
C19 0.023(2) 0.030(2) 0.033(2) 0.0006(17) -0.0016(15) 0.0025(16)
C22 0.0237(19) 0.030(2) 0.029(2) -0.0090(16) 0.0042(15) -0.0041(16)
C9 0.0188(18) 0.032(2) 0.0273(19) -0.0027(16) -0.0034(14) 0.0004(15)
C24 0.0218(19) 0.0240(19) 0.033(2) 0.0029(16) -0.0044(15) -0.0006(15)
C15 0.0222(19) 0.033(2) 0.031(2) 0.0035(17) 0.0001(15) -0.0017(16)
C28 0.027(2) 0.029(2) 0.030(2) -0.0010(16) -0.0023(15) -0.0023(16)
C10 0.0165(19) 0.048(2) 0.034(2) -0.0034(18) 0.0012(15) 0.0043(17)
C2 0.0201(19) 0.038(2) 0.026(2) -0.0033(16) -0.0053(14) -0.0028(16)
C18 0.034(2) 0.033(2) 0.041(2) 0.0008(18) 0.0089(17) -0.0072(18)
C26 0.0212(19) 0.044(2) 0.027(2) -0.0033(17) -0.0043(15) 0.0041(17)
C6 0.025(2) 0.045(2) 0.028(2) -0.0010(18) -0.0081(15) 0.0092(17)
C16 0.034(2) 0.039(2) 0.029(2) 0.0041(18) -0.0072(16) 0.0114(18)
C30 0.037(2) 0.025(2) 0.036(2) 0.0006(17) -0.0006(17) 0.0008(17)
C17 0.048(3) 0.029(2) 0.032(2) 0.0102(17) 0.0071(18) 0.0089(18)
C29 0.031(2) 0.037(2) 0.031(2) -0.0009(17) 0.0026(16) -0.0061(17)
C31 0.038(2) 0.029(2) 0.037(2) -0.0082(18) 0.0043(17) -0.0017(17)
C27 0.026(2) 0.050(3) 0.029(2) -0.0027(19) -0.0066(16) 0.0035(18)
C5 0.026(2) 0.076(3) 0.023(2) -0.012(2) -0.0068(16) 0.026(2)
C3 0.023(2) 0.068(3) 0.025(2) -0.008(2) 0.0007(15) -0.011(2)
C8 0.047(3) 0.032(2) 0.033(2) -0.0054(18) -0.0096(18) 0.0116(19)
C32 0.047(3) 0.029(2) 0.042(2) -0.0033(18) -0.0012(19) 0.0097(19)
C13 0.046(3) 0.040(2) 0.036(2) 0.0101(19) -0.0132(19) -0.012(2)
C4 0.017(2) 0.083(4) 0.030(2) -0.011(2) -0.0081(16) -0.009(2)
C33 0.038(3) 0.046(3) 0.053(3) 0.006(2) 0.010(2) 0.001(2)
B1 0.018(2) 0.024(2) 0.024(2) -0.0019(17) -0.0050(15) -0.0005(16)
C35 0.095(4) 0.032(2) 0.033(2) 0.0001(19) 0.001(3) 0.011(2)
C37 0.043(3) 0.048(3) 0.059(3) -0.007(2) 0.010(2) -0.001(2)
C11 0.029(2) 0.129(5) 0.036(3) -0.017(3) 0.0049(19) -0.016(3)
C7 0.060(3) 0.069(3) 0.045(3) -0.026(3) -0.029(2) 0.028(3)
C36 0.064(3) 0.045(3) 0.058(3) -0.002(2) 0.019(3) 0.001(2)
C34 0.042(3) 0.048(3) 0.076(4) -0.009(3) -0.018(2) 0.011(2)
C12 0.078(4) 0.044(3) 0.059(3) 0.009(2) -0.028(3) -0.021(3)
C38 0.079(4) 0.070(4) 0.044(3) 0.000(3) -0.005(3) 0.028(3)

loop_
_atom_type_symbol
_atom_type_description
_atom_type_scat_dispersion_real
_atom_type_scat_dispersion_imag
_atom_type_scat_source
C C 0.0181 0.0091 'International Tables Vol C Tables 4.2.6.8 and 6.1.1.4'
H H 0.0000 0.0000 'International Tables Vol C Tables 4.2.6.8 and 6.1.1.4'
B B 0.0090 0.0039 'International Tables Vol C Tables 4.2.6.8 and 6.1.1.4'
Cl Cl 0.3639 0.7018 'International Tables Vol C Tables 4.2.6.8 and 6.1.1.4'
F F 0.0727 0.0534 'International Tables Vol C Tables 4.2.6.8 and 6.1.1.4'
N N 0.0311 0.0180 'International Tables Vol C Tables 4.2.6.8 and 6.1.1.4'
O O 0.0492 0.0322 'International Tables Vol C Tables 4.2.6.8 and 6.1.1.4'

loop_
_geom_angle_atom_site_label_1
_geom_angle_atom_site_label_2
_geom_angle_atom_site_label_3
_geom_angle
_geom_angle_site_symmetry_1
_geom_angle_site_symmetry_3
_geom_angle_publ_flag
B1 O1 H1 109.5 . . ?
C28 N1 C30 108.9(3) . . ?
C28 N1 C26 108.8(3) . . ?
C30 N1 C26 110.1(3) . . ?
C28 N1 H2 111(2) . . ?
C30 N1 H2 110(2) . . ?
C26 N1 H2 108(2) . . ?
C27 N2 C29 108.8(3) . . ?
C27 N2 C31 108.5(3) . . ?
C29 N2 C31 108.4(3) . . ?
C21 C20 C25 112.6(3) . . ?
C21 C20 B1 126.9(3) . . ?
C25 C20 B1 120.1(3) . . ?
F10 C25 C24 115.5(3) . . ?
F10 C25 C20 119.6(3) . . ?
C24 C25 C20 124.9(3) . . ?
F6 C21 C22 114.1(3) . . ?
F6 C21 C20 121.2(3) . . ?
C22 C21 C20 124.7(3) . . ?
C2 C1 C6 110.9(3) . . ?
C2 C1 B1 129.2(3) . . ?
C6 C1 B1 119.6(3) . . ?
C19 C14 C15 112.8(3) . . ?
C19 C14 B1 121.4(3) . . ?
C15 C14 B1 125.8(3) . . ?
F8 C23 C22 121.1(3) . . ?
F8 C23 C24 120.3(3) . . ?
C22 C23 C24 118.6(3) . . ?
F5 C19 C18 115.7(3) . . ?
F5 C19 C14 119.5(3) . . ?
C18 C19 C14 124.8(3) . . ?
F7 C22 C23 119.4(3) . . ?
F7 C22 C21 120.9(3) . . ?
C23 C22 C21 119.7(3) . . ?
C10 C9 C13 101.4(3) . . ?
C10 C9 C8 104.7(3) . . ?
C13 C9 C8 99.9(3) . . ?
C10 C9 H9 116.2 . . ?
C13 C9 H9 116.2 . . ?
C8 C9 H9 116.2 . . ?
F9 C24 C23 119.6(3) . . ?
F9 C24 C25 120.9(3) . . ?
C23 C24 C25 119.5(3) . . ?
F1 C15 C16 115.3(3) . . ?
F1 C15 C14 120.1(3) . . ?
C16 C15 C14 124.6(3) . . ?
N1 C28 C29 107.8(3) . . ?
N1 C28 H28A 110.1 . . ?
C29 C28 H28A 110.1 . . ?
N1 C28 H28B 110.1 . . ?
C29 C28 H28B 110.1 . . ?
H28A C28 H28B 108.5 . . ?
C11 C10 C9 110.6(4) . . ?
C11 C10 H10 124.7 . . ?
C9 C10 H10 124.7 . . ?
C3 C2 C1 125.8(4) . . ?
C3 C2 Cl1 112.9(3) . . ?
C1 C2 Cl1 121.2(3) . . ?
F4 C18 C19 121.1(4) . . ?
F4 C18 C17 119.3(4) . . ?
C19 C18 C17 119.5(4) . . ?
N1 C26 C27 107.2(3) . . ?
N1 C26 H26A 110.3 . . ?
C27 C26 H26A 110.3 . . ?
N1 C26 H26B 110.3 . . ?
C27 C26 H26B 110.3 . . ?
H26A C26 H26B 108.5 . . ?
C1 C6 C5 124.4(4) . . ?
C1 C6 Cl2 120.6(3) . . ?
C5 C6 Cl2 114.9(3) . . ?
F2 C16 C17 119.3(4) . . ?
F2 C16 C15 121.1(4) . . ?
C17 C16 C15 119.6(3) . . ?
N1 C30 C31 108.0(3) . . ?
N1 C30 H30A 110.1 . . ?
C31 C30 H30A 110.1 . . ?
N1 C30 H30B 110.1 . . ?
C31 C30 H30B 110.1 . . ?
H30A C30 H30B 108.4 . . ?
F3 C17 C16 120.8(4) . . ?
F3 C17 C18 120.5(4) . . ?
C16 C17 C18 118.7(3) . . ?
N2 C29 C28 110.6(3) . . ?
N2 C29 H29A 109.5 . . ?
C28 C29 H29A 109.5 . . ?
N2 C29 H29B 109.5 . . ?
C28 C29 H29B 109.5 . . ?
H29A C29 H29B 108.1 . . ?
N2 C31 C30 110.3(3) . . ?
N2 C31 H31A 109.6 . . ?
C30 C31 H31A 109.6 . . ?
N2 C31 H31B 109.6 . . ?
C30 C31 H31B 109.6 . . ?
H31A C31 H31B 108.1 . . ?
N2 C27 C26 111.1(3) . . ?
N2 C27 H27A 109.4 . . ?
C26 C27 H27A 109.4 . . ?
N2 C27 H27B 109.4 . . ?
C26 C27 H27B 109.4 . . ?
H27A C27 H27B 108.0 . . ?
C4 C5 C6 121.0(4) . . ?
C4 C5 H5 119.5 . . ?
C6 C5 H5 119.5 . . ?
C4 C3 C2 121.3(4) . . ?
C4 C3 H3 119.3 . . ?
C2 C3 H3 119.3 . . ?
C9 C8 C7 100.9(3) . . ?
C9 C8 H8A 111.6 . . ?
C7 C8 H8A 111.6 . . ?
C9 C8 H8B 111.6 . . ?
C7 C8 H8B 111.6 . . ?
H8A C8 H8B 109.4 . . ?
C37 C32 C33 119.3(4) . . ?
C37 C32 C38 120.2(4) . . ?
C33 C32 C38 120.5(4) . . ?
C9 C13 C12 94.4(3) . . ?
C9 C13 H13A 112.8 . . ?
C12 C13 H13A 112.8 . . ?
C9 C13 H13B 112.8 . . ?
C12 C13 H13B 112.8 . . ?
H13A C13 H13B 110.3 . . ?
C3 C4 C5 116.4(4) . . ?
C3 C4 C7 116.4(4) . . ?
C5 C4 C7 127.2(4) . . ?
C32 C33 C34 120.5(4) . . ?
C32 C33 H33 119.7 . . ?
C34 C33 H33 119.7 . . ?
O1 B1 C14 110.3(3) . . ?
O1 B1 C1 102.7(3) . . ?
C14 B1 C1 111.5(3) . . ?
O1 B1 C20 106.6(3) . . ?
C14 B1 C20 108.3(3) . . ?
C1 B1 C20 117.0(3) . . ?
C36 C35 C34 119.1(4) . . ?
C36 C35 H35 120.4 . . ?
C34 C35 H35 120.4 . . ?
C36 C37 C32 121.4(5) . . ?
C36 C37 H37 119.3 . . ?
C32 C37 H37 119.3 . . ?
C10 C11 C12 106.1(4) . . ?
C10 C11 H11 126.9 . . ?
C12 C11 H11 126.9 . . ?
C12 C7 C8 103.9(3) . . ?
C12 C7 C4 108.3(5) . . ?
C8 C7 C4 113.6(4) . . ?
C12 C7 H7 110.3 . . ?
C8 C7 H7 110.3 . . ?
C4 C7 H7 110.3 . . ?
C37 C36 C35 121.2(5) . . ?
C37 C36 H36 119.4 . . ?
C35 C36 H36 119.4 . . ?
C35 C34 C33 118.4(4) . . ?
C35 C34 H34 120.8 . . ?
C33 C34 H34 120.8 . . ?
C7 C12 C13 99.2(4) . . ?
C7 C12 C11 99.8(4) . . ?
C13 C12 C11 101.7(4) . . ?
C7 C12 H12 117.6 . . ?
C13 C12 H12 117.6 . . ?
C11 C12 H12 117.6 . . ?
C32 C38 H38A 109.5 . . ?
C32 C38 H38B 109.5 . . ?
H38A C38 H38B 109.5 . . ?
C32 C38 H38C 109.5 . . ?
H38A C38 H38C 109.5 . . ?
H38B C38 H38C 109.5 . . ?

loop_
_geom_bond_atom_site_label_1
_geom_bond_atom_site_label_2
_geom_bond_distance
_geom_bond_site_symmetry_2
_geom_bond_publ_flag
Cl1 C2 1.758(4) . ?
Cl2 C6 1.752(4) . ?
F10 C25 1.361(4) . ?
F6 C21 1.358(4) . ?
F9 C24 1.351(4) . ?
F5 C19 1.366(4) . ?
F7 C22 1.350(4) . ?
F8 C23 1.347(4) . ?
F1 C15 1.355(4) . ?
O1 B1 1.501(4) . ?
O1 H1 0.8400 . ?
F2 C16 1.350(4) . ?
F3 C17 1.346(4) . ?
F4 C18 1.347(4) . ?
N1 C28 1.492(5) . ?
N1 C30 1.493(5) . ?
N1 C26 1.505(4) . ?
N1 H2 0.94(4) . ?
N2 C27 1.466(5) . ?
N2 C29 1.469(5) . ?
N2 C31 1.470(5) . ?
C20 C21 1.384(5) . ?
C20 C25 1.392(5) . ?
C20 B1 1.664(5) . ?
C25 C24 1.374(5) . ?
C21 C22 1.377(5) . ?
C1 C2 1.403(5) . ?
C1 C6 1.404(5) . ?
C1 B1 1.653(5) . ?
C14 C19 1.385(5) . ?
C14 C15 1.386(5) . ?
C14 B1 1.654(5) . ?
C23 C22 1.372(5) . ?
C23 C24 1.374(5) . ?
C19 C18 1.369(5) . ?
C9 C10 1.501(5) . ?
C9 C13 1.527(5) . ?
C9 C8 1.532(5) . ?
C9 H9 1.0000 . ?
C15 C16 1.377(5) . ?
C28 C29 1.538(5) . ?
C28 H28A 0.9900 . ?
C28 H28B 0.9900 . ?
C10 C11 1.259(6) . ?
C10 H10 0.9500 . ?
C2 C3 1.384(5) . ?
C18 C17 1.378(6) . ?
C26 C27 1.541(5) . ?
C26 H26A 0.9900 . ?
C26 H26B 0.9900 . ?
C6 C5 1.404(5) . ?
C16 C17 1.367(6) . ?
C30 C31 1.538(5) . ?
C30 H30A 0.9900 . ?
C30 H30B 0.9900 . ?
C29 H29A 0.9900 . ?
C29 H29B 0.9900 . ?
C31 H31A 0.9900 . ?
C31 H31B 0.9900 . ?
C27 H27A 0.9900 . ?
C27 H27B 0.9900 . ?
C5 C4 1.393(7) . ?
C5 H5 0.9500 . ?
C3 C4 1.365(6) . ?
C3 H3 0.9500 . ?
C8 C7 1.606(6) . ?
C8 H8A 0.9900 . ?
C8 H8B 0.9900 . ?
C32 C37 1.362(6) . ?
C32 C33 1.364(6) . ?
C32 C38 1.514(6) . ?
C13 C12 1.543(6) . ?
C13 H13A 0.9900 . ?
C13 H13B 0.9900 . ?
C4 C7 1.613(7) . ?
C33 C34 1.406(6) . ?
C33 H33 0.9500 . ?
C35 C36 1.367(7) . ?
C35 C34 1.396(7) . ?
C35 H35 0.9500 . ?
C37 C36 1.346(7) . ?
C37 H37 0.9500 . ?
C11 C12 1.604(7) . ?
C11 H11 0.9500 . ?
C7 C12 1.481(7) . ?
C7 H7 1.0000 . ?
C36 H36 0.9500 . ?
C34 H34 0.9500 . ?
C12 H12 1.0000 . ?
C38 H38A 0.9800 . ?
C38 H38B 0.9800 . ?
C38 H38C 0.9800 . ?
